data_4080131
loop_
_publ_author_name
'Hamidi, Shima'
'Jende, Lars N.'
'Martin Dietrich, H.'
'Maichle-M\"ossmer, C\"acilia'
'T\"ornroos, Karl W.'
'Deacon, Glen B.'
'Junk, Peter C.'
'Anwander, Reiner'

_publ_section_title
;
 C--H Bond Activation and Isoprene Polymerization by Rare-Earth-Metal
 Tetramethylaluminate Complexes Bearing Formamidinato N-Ancillary Ligands
;
_journal_issue 5
_journal_name_full Organometallics
_journal_page_first 1209
_journal_paper_doi 10.1021/om301010m
_journal_volume 32
_journal_year 2013
_chemical_formula_sum 'C42.5 H72 Al3 La N2'
_chemical_formula_weight 830.87
_chemical_name_systematic
; 
 ? 
;
_space_group_IT_number 14
_symmetry_cell_setting monoclinic
_symmetry_space_group_name_Hall '-P 2ybc'
_symmetry_space_group_name_H-M 'P 1 21/c 1'
_atom_sites_solution_hydrogens geom
_atom_sites_solution_primary direct
_atom_sites_solution_secondary difmap
_audit_creation_method SHELXL-97
_cell_angle_alpha 90.00
_cell_angle_beta 96.487(5)
_cell_angle_gamma 90.00
_cell_formula_units_Z 4
_cell_length_a 20.3515(14)
_cell_length_b 18.6499(11)
_cell_length_c 12.4888(8)
_cell_measurement_temperature 173(2)
_cell_volume 4709.8(5)
_computing_structure_refinement 'SHELXL-97 (Sheldrick, 1997)'
_computing_structure_solution 'SHELXS-97 (Sheldrick, 1990)'
_diffrn_ambient_temperature 173(2)
_diffrn_measured_fraction_theta_full 0.998
_diffrn_measured_fraction_theta_max 0.998
_diffrn_measurement_device_type 'STOE IPDS II'
_diffrn_measurement_method oemga-scans
_diffrn_radiation_monochromator graphite
_diffrn_radiation_source 'fine-focus sealed tube'
_diffrn_radiation_type MoK\a
_diffrn_radiation_wavelength 0.71073
_diffrn_reflns_av_R_equivalents 0.0652
_diffrn_reflns_av_sigmaI/netI 0.0306
_diffrn_reflns_limit_h_max 26
_diffrn_reflns_limit_h_min -26
_diffrn_reflns_limit_k_max 23
_diffrn_reflns_limit_k_min -23
_diffrn_reflns_limit_l_max 15
_diffrn_reflns_limit_l_min -16
_diffrn_reflns_number 68345
_diffrn_reflns_theta_full 27.10
_diffrn_reflns_theta_max 27.10
_diffrn_reflns_theta_min 3.28
_exptl_absorpt_coefficient_mu 0.990
_exptl_absorpt_correction_T_max 0.7899
_exptl_absorpt_correction_T_min 0.7232
_exptl_absorpt_correction_type empirical
_exptl_absorpt_process_details mulabs
_exptl_crystal_colour colourless
_exptl_crystal_density_diffrn 1.172
_exptl_crystal_density_method 'not measured'
_exptl_crystal_description block
_exptl_crystal_F_000 1748
_exptl_crystal_size_max 0.35
_exptl_crystal_size_mid 0.25
_exptl_crystal_size_min 0.25
_refine_diff_density_max 0.935
_refine_diff_density_min -0.864
_refine_diff_density_rms 0.068
_refine_ls_extinction_method none
_refine_ls_goodness_of_fit_ref 1.145
_refine_ls_hydrogen_treatment constr
_refine_ls_matrix_type full
_refine_ls_number_parameters 469
_refine_ls_number_reflns 10354
_refine_ls_number_restraints 75
_refine_ls_restrained_S_all 1.146
_refine_ls_R_factor_all 0.0612
_refine_ls_R_factor_gt 0.0474
_refine_ls_shift/su_max 0.001
_refine_ls_shift/su_mean 0.000
_refine_ls_structure_factor_coef Fsqd
_refine_ls_weighting_details 'calc w=1/[\s^2^(Fo^2^)+(0.0241P)^2^+7.1908P] where P=(Fo^2^+2Fc^2^)/3'
_refine_ls_weighting_scheme calc
_refine_ls_wR_factor_gt 0.0880
_refine_ls_wR_factor_ref 0.0926
_reflns_number_gt 8714
_reflns_number_total 10354
_reflns_threshold_expression >2sigma(I)
_cod_data_source_file om301010m_si_001.cif
_cod_data_source_block 2b
_cod_original_sg_symbol_H-M P21/c
_cod_original_formula_sum 'C42.50 H72 Al3 La N2'
_cod_database_code 4080131

loop_
_symmetry_equiv_pos_as_xyz
'x, y, z'
'-x, y+1/2, -z+1/2'
'-x, -y, -z'
'x, -y-1/2, z-1/2'

loop_
_atom_site_label
_atom_site_type_symbol
_atom_site_fract_x
_atom_site_fract_y
_atom_site_fract_z
_atom_site_U_iso_or_equiv
_atom_site_adp_type
_atom_site_occupancy
_atom_site_symmetry_multiplicity
_atom_site_calc_flag
_atom_site_refinement_flags
_atom_site_disorder_assembly
_atom_site_disorder_group
La1 La 0.225882(10) -0.459729(10) 0.293863(15) 0.03299(6) Uani 1 1 d . . .
Al1 Al 0.20158(6) -0.28494(6) 0.30247(9) 0.0416(3) Uani 1 1 d . . .
Al2 Al 0.30428(8) -0.49301(7) 0.53426(11) 0.0633(4) Uani 1 1 d . . .
Al3 Al 0.16199(6) -0.65089(6) -0.07371(10) 0.0477(3) Uani 1 1 d . . .
N1 N 0.19033(14) -0.58452(15) 0.0475(2) 0.0352(6) Uani 1 1 d . . .
N2 N 0.27907(12) -0.54117(15) 0.1671(2) 0.0316(5) Uani 1 1 d . . .
C1 C 0.25205(19) -0.3372(2) 0.1907(3) 0.0421(8) Uani 1 1 d . . .
H1A H 0.2893 -0.3638 0.2282 0.051 Uiso 1 1 calc R . .
H1B H 0.2686 -0.3020 0.1421 0.051 Uiso 1 1 calc R . .
H1C H 0.2221 -0.3707 0.1489 0.051 Uiso 1 1 calc R . .
C2 C 0.1715(2) -0.3545(2) 0.4149(3) 0.0477(9) Uani 1 1 d . . .
H2A H 0.1481 -0.3278 0.4665 0.057 Uiso 1 1 calc R . .
H2B H 0.2101 -0.3783 0.4530 0.057 Uiso 1 1 calc R . .
H2C H 0.1417 -0.3905 0.3786 0.057 Uiso 1 1 calc R . .
C3 C 0.2667(2) -0.2204(2) 0.3809(3) 0.0531(10) Uani 1 1 d . . .
H3A H 0.2808 -0.1844 0.3312 0.080 Uiso 1 1 calc R . .
H3B H 0.3051 -0.2483 0.4116 0.080 Uiso 1 1 calc R . .
H3C H 0.2466 -0.1965 0.4390 0.080 Uiso 1 1 calc R . .
C4 C 0.1231(2) -0.2382(2) 0.2237(5) 0.0733(15) Uani 1 1 d . . .
H4A H 0.0983 -0.2129 0.2749 0.110 Uiso 1 1 calc R . .
H4B H 0.0947 -0.2747 0.1856 0.110 Uiso 1 1 calc R . .
H4C H 0.1374 -0.2040 0.1715 0.110 Uiso 1 1 calc R . .
C5 C 0.3407(2) -0.4288(2) 0.4179(3) 0.0548(11) Uani 1 1 d . . .
H5A H 0.3847 -0.4110 0.4454 0.066 Uiso 1 1 calc R . .
H5B H 0.3108 -0.3881 0.4011 0.066 Uiso 1 1 calc R . .
H5C H 0.3437 -0.4570 0.3525 0.066 Uiso 1 1 calc R . .
C6 C 0.2172(2) -0.5424(2) 0.4695(3) 0.0575(11) Uani 1 1 d . . .
H6A H 0.1831 -0.5059 0.4513 0.069 Uiso 1 1 calc R . .
H6B H 0.2024 -0.5758 0.5223 0.069 Uiso 1 1 calc R . .
H6C H 0.2251 -0.5687 0.4042 0.069 Uiso 1 1 calc R . .
C7 C 0.3696(3) -0.5685(3) 0.5777(5) 0.099(2) Uani 1 1 d . . .
H7A H 0.3989 -0.5525 0.6408 0.149 Uiso 1 1 calc R . .
H7B H 0.3958 -0.5783 0.5182 0.149 Uiso 1 1 calc R . .
H7C H 0.3466 -0.6123 0.5956 0.149 Uiso 1 1 calc R . .
C8 C 0.2833(3) -0.4299(3) 0.6523(4) 0.093(2) Uani 1 1 d . . .
H8A H 0.2539 -0.4551 0.6966 0.140 Uiso 1 1 calc R . .
H8B H 0.2614 -0.3865 0.6220 0.140 Uiso 1 1 calc R . .
H8C H 0.3243 -0.4167 0.6969 0.140 Uiso 1 1 calc R . .
C9 C 0.35046(15) -0.54825(18) 0.1912(3) 0.0342(7) Uani 1 1 d . . .
C10 C 0.39195(17) -0.49957(18) 0.1451(3) 0.0383(8) Uani 1 1 d . . .
C11 C 0.46008(19) -0.5050(2) 0.1762(4) 0.0517(10) Uani 1 1 d . . .
H11 H 0.4893 -0.4726 0.1470 0.062 Uiso 1 1 calc R . .
C12 C 0.4854(2) -0.5563(3) 0.2480(4) 0.0657(13) Uani 1 1 d . . .
H12 H 0.5318 -0.5587 0.2680 0.079 Uiso 1 1 calc R . .
C13 C 0.4443(2) -0.6041(3) 0.2912(4) 0.0642(13) Uani 1 1 d . . .
H13 H 0.4626 -0.6395 0.3405 0.077 Uiso 1 1 calc R . .
C14 C 0.37596(18) -0.6012(2) 0.2635(3) 0.0461(9) Uani 1 1 d . . .
C15 C 0.36715(19) -0.4452(2) 0.0614(3) 0.0461(9) Uani 1 1 d . . .
H15A H 0.3900 -0.3990 0.0783 0.055 Uiso 1 1 calc R . .
H15B H 0.3193 -0.4375 0.0644 0.055 Uiso 1 1 calc R . .
C16 C 0.3782(3) -0.4679(4) -0.0513(4) 0.106(2) Uani 1 1 d . . .
H16A H 0.4253 -0.4774 -0.0542 0.158 Uiso 1 1 calc R . .
H16B H 0.3637 -0.4295 -0.1021 0.158 Uiso 1 1 calc R . .
H16C H 0.3527 -0.5115 -0.0708 0.158 Uiso 1 1 calc R . .
C17 C 0.3332(2) -0.6576(2) 0.3076(4) 0.0587(11) Uani 1 1 d . . .
H17A H 0.2891 -0.6370 0.3145 0.070 Uiso 1 1 calc R . .
H17B H 0.3533 -0.6717 0.3805 0.070 Uiso 1 1 calc R . .
C18 C 0.3251(2) -0.7237(2) 0.2368(4) 0.0714(14) Uani 1 1 d . . .
H18A H 0.3023 -0.7106 0.1661 0.107 Uiso 1 1 calc R . .
H18B H 0.2990 -0.7596 0.2706 0.107 Uiso 1 1 calc R . .
H18C H 0.3687 -0.7435 0.2277 0.107 Uiso 1 1 calc R . .
C19 C 0.25348(16) -0.57987(18) 0.0838(3) 0.0348(7) Uani 1 1 d . . .
H19 H 0.2835 -0.6068 0.0468 0.042 Uiso 1 1 calc R . .
C20 C 0.14895(14) -0.54206(17) 0.1073(2) 0.0300(6) Uani 1 1 d . . .
C21 C 0.12365(17) -0.5711(2) 0.1983(3) 0.0385(8) Uani 1 1 d . . .
C22 C 0.08622(18) -0.5266(3) 0.2583(3) 0.0535(11) Uani 1 1 d . . .
H22 H 0.0691 -0.5452 0.3203 0.064 Uiso 1 1 calc R . .
C23 C 0.07385(18) -0.4559(3) 0.2287(3) 0.0566(11) Uani 1 1 d . . .
H23 H 0.0494 -0.4261 0.2715 0.068 Uiso 1 1 calc R . .
C24 C 0.09690(18) -0.4289(2) 0.1374(3) 0.0463(9) Uani 1 1 d . . .
H24 H 0.0872 -0.3806 0.1168 0.056 Uiso 1 1 calc R . .
C25 C 0.13427(16) -0.47093(17) 0.0744(3) 0.0348(7) Uani 1 1 d . . .
C26 C 0.1337(2) -0.6489(2) 0.2294(4) 0.0588(12) Uani 1 1 d U . .
H26A H 0.1683 -0.6696 0.1889 0.071 Uiso 1 1 calc R . .
H26B H 0.1496 -0.6519 0.3071 0.071 Uiso 1 1 calc R . .
C27 C 0.0719(3) -0.6924(3) 0.2072(5) 0.096(2) Uani 1 1 d . . .
H27A H 0.0370 -0.6714 0.2452 0.144 Uiso 1 1 calc R . .
H27B H 0.0805 -0.7417 0.2324 0.144 Uiso 1 1 calc R . .
H27C H 0.0577 -0.6927 0.1296 0.144 Uiso 1 1 calc R . .
C28 C 0.1544(2) -0.4414(2) -0.0295(3) 0.0464(9) Uani 1 1 d . . .
H28A H 0.1935 -0.4680 -0.0488 0.056 Uiso 1 1 calc R . .
H28B H 0.1671 -0.3904 -0.0191 0.056 Uiso 1 1 calc R . .
C29 C 0.0987(3) -0.4474(3) -0.1213(4) 0.0720(14) Uani 1 1 d . . .
H29A H 0.0875 -0.4980 -0.1341 0.108 Uiso 1 1 calc R . .
H29B H 0.1130 -0.4265 -0.1869 0.108 Uiso 1 1 calc R . .
H29C H 0.0598 -0.4216 -0.1021 0.108 Uiso 1 1 calc R . .
C30 C 0.2029(3) -0.6121(3) -0.1981(4) 0.0767(15) Uani 1 1 d . . .
H30A H 0.1930 -0.6440 -0.2603 0.115 Uiso 1 1 calc R . .
H30B H 0.2509 -0.6089 -0.1796 0.115 Uiso 1 1 calc R . .
H30C H 0.1850 -0.5643 -0.2160 0.115 Uiso 1 1 calc R . .
C31 C 0.1992(3) -0.7449(3) -0.0229(4) 0.088(2) Uani 1 1 d U . .
H31A H 0.2474 -0.7412 -0.0090 0.133 Uiso 1 1 calc R . .
H31B H 0.1874 -0.7813 -0.0782 0.133 Uiso 1 1 calc R . .
H31C H 0.1810 -0.7585 0.0437 0.133 Uiso 1 1 calc R . .
C32 C 0.0644(2) -0.6462(2) -0.0907(4) 0.0605(11) Uani 1 1 d . . .
H32A H 0.0464 -0.6923 -0.0699 0.091 Uiso 1 1 calc R . .
H32B H 0.0483 -0.6359 -0.1661 0.091 Uiso 1 1 calc R . .
H32C H 0.0499 -0.6082 -0.0445 0.091 Uiso 1 1 calc R . .
C100 C 0.0229(8) -0.6360(7) 0.5367(12) 0.114(5) Uani 0.50 1 d PU A -1
H10A H 0.0107 -0.6633 0.4704 0.171 Uiso 0.50 1 calc PR A -1
H10B H -0.0016 -0.6545 0.5940 0.171 Uiso 0.50 1 calc PR A -1
H10C H 0.0705 -0.6409 0.5585 0.171 Uiso 0.50 1 calc PR A -1
C101 C 0.0353(6) -0.4342(5) 0.5549(11) 0.077(3) Uani 0.50 1 d PGU A -1
H101 H 0.0634 -0.3997 0.5926 0.092 Uiso 0.50 1 calc PR A -1
C102 C -0.0177(7) -0.4120(5) 0.4824(12) 0.081(3) Uani 0.50 1 d PGU A -1
H102 H -0.0258 -0.3623 0.4705 0.098 Uiso 0.50 1 calc PR A -1
C103 C -0.0588(6) -0.4625(6) 0.4272(11) 0.077(3) Uani 0.50 1 d PGU A -1
H103 H -0.0950 -0.4473 0.3777 0.092 Uiso 0.50 1 calc PR A -1
C10A C -0.0470(6) -0.5352(6) 0.4446(10) 0.064(3) Uani 0.50 1 d PGU A -1
H10D H -0.0751 -0.5698 0.4069 0.077 Uiso 0.50 1 calc PR A -1
C10B C 0.0060(6) -0.5574(5) 0.5171(10) 0.066(3) Uani 0.50 1 d PGU A -1
C10C C 0.0471(6) -0.5069(6) 0.5722(10) 0.070(3) Uani 0.50 1 d PGU A -1
H10E H 0.0833 -0.5221 0.6218 0.084 Uiso 0.50 1 calc PR A -1
C34 C 0.5262(3) -0.3252(3) 0.1704(5) 0.0761(15) Uani 1 1 d . . .
H34 H 0.5633 -0.3552 0.1897 0.091 Uiso 1 1 calc R . .
C35 C 0.4858(3) -0.3138(3) 0.2420(5) 0.0844(16) Uani 1 1 d . . .
H35 H 0.4933 -0.3364 0.3105 0.101 Uiso 1 1 calc R . .
C36 C 0.4331(3) -0.2702(3) 0.2198(4) 0.0701(13) Uani 1 1 d . . .
H36 H 0.4053 -0.2614 0.2746 0.084 Uiso 1 1 calc R . .
C37 C 0.4182(2) -0.2383(3) 0.1226(4) 0.0657(12) Uani 1 1 d . . .
H37 H 0.3807 -0.2080 0.1088 0.079 Uiso 1 1 calc R . .
C38 C 0.4607(3) -0.2516(3) 0.0420(4) 0.0847(18) Uani 1 1 d . . .
H38 H 0.4519 -0.2318 -0.0282 0.102 Uiso 1 1 calc R . .
C39 C 0.5187(3) -0.2974(3) 0.0715(5) 0.0699(14) Uani 1 1 d . . .
C40 C 0.5665(4) -0.3105(4) -0.0086(7) 0.145(4) Uani 1 1 d U . .
H40A H 0.6039 -0.3386 0.0251 0.217 Uiso 1 1 calc R . .
H40B H 0.5825 -0.2645 -0.0333 0.217 Uiso 1 1 calc R . .
H40C H 0.5444 -0.3369 -0.0703 0.217 Uiso 1 1 calc R . .

loop_
_atom_site_aniso_label
_atom_site_aniso_U_11
_atom_site_aniso_U_22
_atom_site_aniso_U_33
_atom_site_aniso_U_23
_atom_site_aniso_U_13
_atom_site_aniso_U_12
La1 0.03745(10) 0.03168(10) 0.02941(10) -0.00330(9) 0.00194(7) 0.00637(9)
Al1 0.0499(6) 0.0324(5) 0.0430(6) 0.0010(5) 0.0071(5) 0.0041(5)
Al2 0.0888(10) 0.0483(7) 0.0456(7) 0.0020(6) -0.0236(7) 0.0044(7)
Al3 0.0481(7) 0.0443(6) 0.0472(6) -0.0175(5) -0.0093(5) 0.0133(5)
N1 0.0341(15) 0.0326(14) 0.0384(15) -0.0063(12) 0.0019(12) 0.0047(12)
N2 0.0279(13) 0.0315(13) 0.0355(13) -0.0028(12) 0.0046(11) 0.0044(12)
C1 0.047(2) 0.050(2) 0.0297(17) 0.0025(15) 0.0052(15) -0.0085(17)
C2 0.058(2) 0.043(2) 0.046(2) -0.0099(17) 0.0222(19) 0.0035(18)
C3 0.069(3) 0.044(2) 0.046(2) -0.0064(18) 0.005(2) 0.002(2)
C4 0.072(3) 0.043(2) 0.100(4) 0.006(2) -0.013(3) 0.012(2)
C5 0.054(2) 0.051(2) 0.056(2) -0.014(2) -0.013(2) 0.0031(19)
C6 0.086(3) 0.042(2) 0.042(2) 0.0076(18) -0.004(2) -0.001(2)
C7 0.119(5) 0.065(3) 0.097(4) 0.002(3) -0.060(4) 0.014(3)
C8 0.151(6) 0.083(4) 0.042(3) -0.001(3) -0.007(3) -0.010(4)
C9 0.0278(15) 0.0330(17) 0.0414(18) -0.0050(14) 0.0024(13) 0.0018(13)
C10 0.0333(17) 0.0342(18) 0.049(2) -0.0058(15) 0.0098(15) 0.0037(14)
C11 0.0322(19) 0.045(2) 0.079(3) -0.005(2) 0.0119(19) -0.0050(17)
C12 0.033(2) 0.065(3) 0.096(4) 0.006(3) -0.008(2) -0.0005(19)
C13 0.037(2) 0.065(3) 0.087(3) 0.019(3) -0.010(2) 0.007(2)
C14 0.0340(19) 0.045(2) 0.058(2) 0.0083(18) 0.0006(17) 0.0043(16)
C15 0.045(2) 0.040(2) 0.057(2) 0.0050(17) 0.0189(18) 0.0036(16)
C16 0.134(6) 0.132(6) 0.057(3) 0.021(3) 0.037(3) 0.056(5)
C17 0.045(2) 0.055(3) 0.075(3) 0.023(2) 0.001(2) 0.0044(19)
C18 0.057(3) 0.057(3) 0.096(4) 0.024(3) -0.007(3) -0.009(2)
C19 0.0346(18) 0.0342(17) 0.0364(18) -0.0013(14) 0.0075(14) 0.0061(14)
C20 0.0280(14) 0.0318(15) 0.0298(15) -0.0014(14) 0.0017(12) -0.0008(14)
C21 0.0316(17) 0.047(2) 0.0365(18) 0.0067(16) -0.0004(14) -0.0068(15)
C22 0.0345(19) 0.089(3) 0.039(2) 0.004(2) 0.0106(16) -0.004(2)
C23 0.0335(19) 0.087(3) 0.049(2) -0.020(2) 0.0019(16) 0.021(2)
C24 0.040(2) 0.043(2) 0.052(2) -0.0104(18) -0.0073(17) 0.0159(16)
C25 0.0351(17) 0.0322(17) 0.0355(17) -0.0023(14) -0.0029(13) 0.0043(14)
C26 0.060(3) 0.051(2) 0.063(3) 0.024(2) -0.006(2) -0.017(2)
C27 0.084(4) 0.073(4) 0.125(5) 0.029(3) -0.012(4) -0.036(3)
C28 0.061(2) 0.0379(19) 0.0384(19) 0.0095(15) -0.0032(17) -0.0045(17)
C29 0.092(4) 0.070(3) 0.048(2) 0.011(2) -0.013(2) -0.003(3)
C30 0.080(3) 0.097(4) 0.054(3) -0.024(3) 0.011(2) 0.013(3)
C31 0.114(5) 0.053(3) 0.086(4) -0.036(3) -0.041(3) 0.033(3)
C32 0.053(3) 0.056(3) 0.069(3) -0.012(2) -0.009(2) 0.002(2)
C100 0.142(11) 0.101(9) 0.108(9) 0.010(7) 0.060(8) 0.040(8)
C101 0.066(6) 0.106(9) 0.065(5) -0.014(7) 0.033(5) -0.015(6)
C102 0.085(7) 0.095(10) 0.073(6) 0.007(7) 0.047(5) 0.005(7)
C103 0.065(6) 0.110(9) 0.060(5) 0.012(7) 0.029(4) 0.009(6)
C10A 0.052(5) 0.096(9) 0.048(4) -0.007(6) 0.020(4) -0.003(6)
C10B 0.061(5) 0.087(8) 0.054(4) -0.002(6) 0.033(4) 0.012(5)
C10C 0.050(5) 0.111(10) 0.054(5) -0.007(7) 0.022(4) 0.003(6)
C34 0.081(4) 0.061(3) 0.081(4) -0.002(3) -0.013(3) -0.015(3)
C35 0.093(4) 0.077(4) 0.079(4) -0.004(3) -0.011(3) -0.010(3)
C36 0.068(3) 0.080(3) 0.062(3) -0.016(3) 0.008(3) -0.009(3)
C37 0.054(3) 0.069(3) 0.071(3) -0.010(3) -0.004(2) -0.006(2)
C38 0.120(5) 0.081(4) 0.050(3) 0.003(3) -0.006(3) -0.045(4)
C39 0.066(3) 0.062(3) 0.087(4) -0.036(3) 0.029(3) -0.023(2)
C40 0.139(7) 0.140(7) 0.170(8) -0.084(6) 0.083(6) -0.045(6)

loop_
_atom_type_symbol
_atom_type_description
_atom_type_scat_dispersion_real
_atom_type_scat_dispersion_imag
_atom_type_scat_source
C C 0.0033 0.0016 'International Tables Vol C Tables 4.2.6.8 and 6.1.1.4'
H H 0.0000 0.0000 'International Tables Vol C Tables 4.2.6.8 and 6.1.1.4'
Al Al 0.0645 0.0514 'International Tables Vol C Tables 4.2.6.8 and 6.1.1.4'
La La -0.2871 2.4523 'International Tables Vol C Tables 4.2.6.8 and 6.1.1.4'
N N 0.0061 0.0033 'International Tables Vol C Tables 4.2.6.8 and 6.1.1.4'

loop_
_geom_angle_atom_site_label_1
_geom_angle_atom_site_label_2
_geom_angle_atom_site_label_3
_geom_angle
N2 La1 C6 103.74(12)
N2 La1 C1 95.06(10)
C6 La1 C1 154.49(12)
N2 La1 C5 94.78(11)
C6 La1 C5 77.82(13)
C1 La1 C5 83.64(12)
N2 La1 C2 172.03(10)
C6 La1 C2 83.98(13)
C1 La1 C2 76.98(11)
C5 La1 C2 84.83(13)
N2 La1 C20 56.01(8)
C6 La1 C20 104.84(11)
C1 La1 C20 99.92(10)
C5 La1 C20 150.69(11)
C2 La1 C20 124.41(11)
N2 La1 C21 70.75(9)
C6 La1 C21 80.02(11)
C1 La1 C21 123.05(10)
C5 La1 C21 149.69(11)
C2 La1 C21 113.13(11)
C20 La1 C21 26.46(8)
N2 La1 C22 96.88(10)
C6 La1 C22 75.11(12)
C1 La1 C22 120.00(12)
C5 La1 C22 152.37(12)
C2 La1 C22 86.93(12)
C20 La1 C22 46.10(9)
C21 La1 C22 26.23(10)
N2 La1 C23 109.52(9)
C6 La1 C23 94.07(13)
C1 La1 C23 95.73(13)
C5 La1 C23 155.62(12)
C2 La1 C23 71.37(12)
C20 La1 C23 53.52(9)
C21 La1 C23 46.08(11)
C22 La1 C23 25.80(12)
N2 La1 C25 70.57(8)
C6 La1 C25 125.66(11)
C1 La1 C25 76.72(10)
C5 La1 C25 154.04(12)
C2 La1 C25 106.69(11)
C20 La1 C25 26.23(8)
C21 La1 C25 46.36(9)
C22 La1 C25 53.30(10)
C23 La1 C25 45.47(10)
N2 La1 C24 96.17(9)
C6 La1 C24 118.85(13)
C1 La1 C24 75.21(11)
C5 La1 C24 156.92(12)
C2 La1 C24 81.53(11)
C20 La1 C24 45.64(9)
C21 La1 C24 53.37(10)
C22 La1 C24 45.14(11)
C23 La1 C24 25.45(11)
C25 La1 C24 25.65(9)
N2 La1 Al2 105.08(7)
C6 La1 Al2 38.98(10)
C1 La1 Al2 119.45(8)
C5 La1 Al2 39.06(10)
C2 La1 Al2 79.60(9)
C20 La1 Al2 138.63(6)
C21 La1 Al2 117.49(7)
C22 La1 Al2 113.43(8)
C23 La1 Al2 127.41(9)
C25 La1 Al2 163.81(7)
C24 La1 Al2 152.27(8)
C3 Al1 C4 116.0(2)
C3 Al1 C2 106.39(18)
C4 Al1 C2 109.3(2)
C3 Al1 C1 105.43(17)
C4 Al1 C1 107.8(2)
C2 Al1 C1 111.86(15)
C3 Al1 La1 121.67(13)
C4 Al1 La1 122.25(15)
C2 Al1 La1 57.06(10)
C1 Al1 La1 54.87(11)
C8 Al2 C7 114.7(3)
C8 Al2 C6 108.0(2)
C7 Al2 C6 108.0(2)
C8 Al2 C5 107.6(2)
C7 Al2 C5 108.7(3)
C6 Al2 C5 109.76(16)
C8 Al2 La1 116.46(18)
C7 Al2 La1 128.86(19)
C6 Al2 La1 54.91(11)
C5 Al2 La1 55.24(11)
C32 Al3 C30 114.0(2)
C32 Al3 C31 114.6(2)
C30 Al3 C31 113.2(3)
C32 Al3 N1 104.82(16)
C30 Al3 N1 104.95(18)
C31 Al3 N1 103.82(16)
C19 N1 C20 113.2(3)
C19 N1 Al3 119.4(2)
C20 N1 Al3 127.3(2)
C19 N2 C9 114.0(3)
C19 N2 La1 131.5(2)
C9 N2 La1 114.45(19)
Al1 C1 La1 86.42(12)
Al1 C1 H1A 109.5
La1 C1 H1A 61.9
Al1 C1 H1B 109.5
La1 C1 H1B 164.0
H1A C1 H1B 109.5
Al1 C1 H1C 109.5
La1 C1 H1C 64.7
H1A C1 H1C 109.5
H1B C1 H1C 109.5
Al1 C2 La1 84.64(12)
Al1 C2 H2A 109.5
La1 C2 H2A 165.7
Al1 C2 H2B 109.5
La1 C2 H2B 66.2
H2A C2 H2B 109.5
Al1 C2 H2C 109.5
La1 C2 H2C 61.8
H2A C2 H2C 109.5
H2B C2 H2C 109.5
Al1 C3 H3A 109.5
Al1 C3 H3B 109.5
H3A C3 H3B 109.5
Al1 C3 H3C 109.5
H3A C3 H3C 109.5
H3B C3 H3C 109.5
Al1 C4 H4A 109.5
Al1 C4 H4B 109.5
H4A C4 H4B 109.5
Al1 C4 H4C 109.5
H4A C4 H4C 109.5
H4B C4 H4C 109.5
Al2 C5 La1 85.70(15)
Al2 C5 H5A 109.5
La1 C5 H5A 164.8
Al2 C5 H5B 109.5
La1 C5 H5B 64.4
H5A C5 H5B 109.5
Al2 C5 H5C 109.5
La1 C5 H5C 62.7
H5A C5 H5C 109.5
H5B C5 H5C 109.5
Al2 C6 La1 86.11(15)
Al2 C6 H6A 109.5
La1 C6 H6A 61.7
Al2 C6 H6B 109.5
La1 C6 H6B 164.3
H6A C6 H6B 109.5
Al2 C6 H6C 109.5
La1 C6 H6C 65.1
H6A C6 H6C 109.5
H6B C6 H6C 109.5
Al2 C7 H7A 109.5
Al2 C7 H7B 109.5
H7A C7 H7B 109.5
Al2 C7 H7C 109.5
H7A C7 H7C 109.5
H7B C7 H7C 109.5
Al2 C8 H8A 109.5
Al2 C8 H8B 109.5
H8A C8 H8B 109.5
Al2 C8 H8C 109.5
H8A C8 H8C 109.5
H8B C8 H8C 109.5
C14 C9 C10 121.6(3)
C14 C9 N2 119.1(3)
C10 C9 N2 119.2(3)
C11 C10 C9 117.4(3)
C11 C10 C15 119.1(3)
C9 C10 C15 123.4(3)
C12 C11 C10 121.3(4)
C12 C11 H11 119.3
C10 C11 H11 119.3
C11 C12 C13 120.5(4)
C11 C12 H12 119.7
C13 C12 H12 119.7
C12 C13 C14 120.7(4)
C12 C13 H13 119.6
C14 C13 H13 119.6
C13 C14 C9 118.3(4)
C13 C14 C17 118.8(4)
C9 C14 C17 122.8(3)
C10 C15 C16 112.7(4)
C10 C15 H15A 109.1
C16 C15 H15A 109.1
C10 C15 H15B 109.1
C16 C15 H15B 109.1
H15A C15 H15B 107.8
C15 C16 H16A 109.5
C15 C16 H16B 109.5
H16A C16 H16B 109.5
C15 C16 H16C 109.5
H16A C16 H16C 109.5
H16B C16 H16C 109.5
C14 C17 C18 112.6(4)
C14 C17 H17A 109.1
C18 C17 H17A 109.1
C14 C17 H17B 109.1
C18 C17 H17B 109.1
H17A C17 H17B 107.8
C17 C18 H18A 109.5
C17 C18 H18B 109.5
H18A C18 H18B 109.5
C17 C18 H18C 109.5
H18A C18 H18C 109.5
H18B C18 H18C 109.5
N1 C19 N2 126.1(3)
N1 C19 H19 117.0
N2 C19 H19 117.0
C21 C20 C25 120.8(3)
C21 C20 N1 120.0(3)
C25 C20 N1 119.1(3)
C21 C20 La1 77.40(19)
C25 C20 La1 79.84(18)
N1 C20 La1 113.25(18)
C22 C21 C20 118.3(3)
C22 C21 C26 119.9(4)
C20 C21 C26 121.8(4)
C22 C21 La1 77.1(2)
C20 C21 La1 76.14(19)
C26 C21 La1 118.9(2)
C23 C22 C21 121.0(4)
C23 C22 La1 77.9(2)
C21 C22 La1 76.7(2)
C23 C22 H22 119.5
C21 C22 H22 119.5
La1 C22 H22 116.6
C24 C23 C22 120.1(4)
C24 C23 La1 78.6(2)
C22 C23 La1 76.3(2)
C24 C23 H23 120.0
C22 C23 H23 120.0
La1 C23 H23 115.8
C23 C24 C25 121.3(4)
C23 C24 La1 75.9(2)
C25 C24 La1 77.13(19)
C23 C24 H24 119.4
C25 C24 H24 119.4
La1 C24 H24 118.4
C24 C25 C20 118.4(3)
C24 C25 C28 119.8(3)
C20 C25 C28 121.7(3)
C24 C25 La1 77.2(2)
C20 C25 La1 73.93(17)
C28 C25 La1 122.2(2)
C27 C26 C21 112.8(4)
C27 C26 H26A 109.0
C21 C26 H26A 109.0
C27 C26 H26B 109.0
C21 C26 H26B 109.0
H26A C26 H26B 107.8
C26 C27 H27A 109.5
C26 C27 H27B 109.5
H27A C27 H27B 109.5
C26 C27 H27C 109.5
H27A C27 H27C 109.5
H27B C27 H27C 109.5
C25 C28 C29 111.6(3)
C25 C28 H28A 109.3
C29 C28 H28A 109.3
C25 C28 H28B 109.3
C29 C28 H28B 109.3
H28A C28 H28B 108.0
C28 C29 H29A 109.5
C28 C29 H29B 109.5
H29A C29 H29B 109.5
C28 C29 H29C 109.5
H29A C29 H29C 109.5
H29B C29 H29C 109.5
Al3 C30 H30A 109.5
Al3 C30 H30B 109.5
H30A C30 H30B 109.5
Al3 C30 H30C 109.5
H30A C30 H30C 109.5
H30B C30 H30C 109.5
Al3 C31 H31A 109.5
Al3 C31 H31B 109.5
H31A C31 H31B 109.5
Al3 C31 H31C 109.5
H31A C31 H31C 109.5
H31B C31 H31C 109.5
Al3 C32 H32A 109.5
Al3 C32 H32B 109.5
H32A C32 H32B 109.5
Al3 C32 H32C 109.5
H32A C32 H32C 109.5
H32B C32 H32C 109.5
C102 C101 C10C 120.0
C102 C101 H101 120.0
C10C C101 H101 120.0
C103 C102 C101 120.0
C103 C102 H102 120.0
C101 C102 H102 120.0
C10A C103 C102 120.0
C10A C103 H103 120.0
C102 C103 H103 120.0
C103 C10A C10B 120.0
C103 C10A H10D 120.0
C10B C10A H10D 120.0
C10C C10B C10A 120.0
C10C C10B C100 117.5(10)
C10A C10B C100 122.5(10)
C10B C10C C101 120.0
C10B C10C H10E 120.0
C101 C10C H10E 120.0
C35 C34 C39 124.1(6)
C35 C34 H34 118.0
C39 C34 H34 118.0
C34 C35 C36 120.5(6)
C34 C35 H35 119.8
C36 C35 H35 119.8
C35 C36 C37 122.7(5)
C35 C36 H36 118.6
C37 C36 H36 118.6
C36 C37 C38 117.8(5)
C36 C37 H37 121.1
C38 C37 H37 121.1
C37 C38 C39 117.4(5)
C37 C38 H38 121.3
C39 C38 H38 121.3
C34 C39 C38 117.5(5)
C34 C39 C40 122.9(7)
C38 C39 C40 119.6(6)
C39 C40 H40A 109.5
C39 C40 H40B 109.5
H40A C40 H40B 109.5
C39 C40 H40C 109.5
H40A C40 H40C 109.5
H40B C40 H40C 109.5

loop_
_geom_bond_atom_site_label_1
_geom_bond_atom_site_label_2
_geom_bond_distance
La1 N2 2.524(3)
La1 C6 2.703(4)
La1 C1 2.705(4)
La1 C5 2.715(4)
La1 C2 2.782(4)
La1 C20 3.068(3)
La1 C21 3.084(3)
La1 C22 3.090(4)
La1 C23 3.110(4)
La1 C25 3.143(3)
La1 C24 3.144(4)
La1 Al2 3.2957(13)
Al1 C3 1.968(4)
Al1 C4 1.981(5)
Al1 C2 2.055(4)
Al1 C1 2.068(4)
Al2 C8 1.970(6)
Al2 C7 1.971(5)
Al2 C6 2.078(5)
Al2 C5 2.083(5)
Al3 C32 1.976(4)
Al3 C30 1.980(5)
Al3 C31 1.984(5)
Al3 N1 1.989(3)
N1 C19 1.316(4)
N1 C20 1.428(4)
N2 C19 1.324(4)
N2 C9 1.456(4)
C1 H1A 0.9800
C1 H1B 0.9800
C1 H1C 0.9800
C2 H2A 0.9800
C2 H2B 0.9800
C2 H2C 0.9800
C3 H3A 0.9800
C3 H3B 0.9800
C3 H3C 0.9800
C4 H4A 0.9800
C4 H4B 0.9800
C4 H4C 0.9800
C5 H5A 0.9800
C5 H5B 0.9800
C5 H5C 0.9800
C6 H6A 0.9800
C6 H6B 0.9800
C6 H6C 0.9800
C7 H7A 0.9800
C7 H7B 0.9800
C7 H7C 0.9800
C8 H8A 0.9800
C8 H8B 0.9800
C8 H8C 0.9800
C9 C14 1.398(5)
C9 C10 1.406(5)
C10 C11 1.401(5)
C10 C15 1.503(5)
C11 C12 1.370(6)
C11 H11 0.9500
C12 C13 1.375(6)
C12 H12 0.9500
C13 C14 1.396(5)
C13 H13 0.9500
C14 C17 1.509(5)
C15 C16 1.511(6)
C15 H15A 0.9900
C15 H15B 0.9900
C16 H16A 0.9800
C16 H16B 0.9800
C16 H16C 0.9800
C17 C18 1.515(7)
C17 H17A 0.9900
C17 H17B 0.9900
C18 H18A 0.9800
C18 H18B 0.9800
C18 H18C 0.9800
C19 H19 0.9500
C20 C21 1.408(5)
C20 C25 1.411(4)
C21 C22 1.401(6)
C21 C26 1.509(5)
C22 C23 1.384(6)
C22 H22 0.9500
C23 C24 1.378(6)
C23 H23 0.9500
C24 C25 1.395(5)
C24 H24 0.9500
C25 C28 1.509(5)
C26 C27 1.495(6)
C26 H26A 0.9900
C26 H26B 0.9900
C27 H27A 0.9800
C27 H27B 0.9800
C27 H27C 0.9800
C28 C29 1.524(6)
C28 H28A 0.9900
C28 H28B 0.9900
C29 H29A 0.9800
C29 H29B 0.9800
C29 H29C 0.9800
C30 H30A 0.9800
C30 H30B 0.9800
C30 H30C 0.9800
C31 H31A 0.9800
C31 H31B 0.9800
C31 H31C 0.9800
C32 H32A 0.9800
C32 H32B 0.9800
C32 H32C 0.9800
C100 C10B 1.518(15)
C100 H10A 0.9800
C100 H10B 0.9800
C100 H10C 0.9800
C101 C102 1.3900
C101 C10C 1.3900
C101 H101 0.9500
C102 C103 1.3900
C102 H102 0.9500
C103 C10A 1.3900
C103 H103 0.9500
C10A C10B 1.3900
C10A H10D 0.9500
C10B C10C 1.3900
C10C H10E 0.9500
C34 C35 1.299(8)
C34 C39 1.333(8)
C34 H34 0.9500
C35 C36 1.349(8)
C35 H35 0.9500
C36 C37 1.355(7)
C36 H36 0.9500
C37 C38 1.420(8)
C37 H37 0.9500
C38 C39 1.469(8)
C38 H38 0.9500
C39 C40 1.492(8)
C40 H40A 0.9800
C40 H40B 0.9800
C40 H40C 0.9800
